data_8101557
loop_
_publ_author_name
'Cousson, Alain'
'Coustard, Jean-Marie'

_publ_section_title
;
Crystal structure of (E)-1-(methylthio)-1-(4'-methoxyphenylamino)-
2-nitroethene, C~10~H~12~N~2~O~3~S
;
_journal_issue 4
_journal_name_full 'Zeitschrift f\"ur Kristallographie - New Crystal Structures'
_journal_page_first 467
_journal_page_last 468
_journal_volume 214
_journal_year 1999
_chemical_formula_sum 'C10 H12 N2 O3 S'
_chemical_formula_weight 240.28
_chemical_melting_point 434.15
_space_group_IT_number 2
_symmetry_cell_setting triclinic
_symmetry_space_group_name_Hall '-P 1'
_symmetry_space_group_name_H-M 'P -1'
_cell_angle_alpha 88.04(2)
_cell_angle_beta 86.40(2)
_cell_angle_gamma 84.87(2)
_cell_formula_units_Z 2
_cell_length_a 6.791(2)
_cell_length_b 8.114(2)
_cell_length_c 10.311(3)
_cell_measurement_temperature 293
_cell_volume 564.6(2)
_diffrn_ambient_temperature 293
_exptl_crystal_density_diffrn 1.41
_refine_ls_R_factor_obs 0.0318
_refine_ls_wR_factor_obs 0.0306
_cod_depositor_comments
;
The following automatic conversions were performed:

'_chemical_melting_point' value '161\%C' was changed to '434.15' - it
was converted from degrees Celsius(C) to Kelvins(K).

Automatic conversion script
Id: cif_fix_values 1646 2011-03-28 12:23:43Z adriana 
;
_cod_original_formula_sum 'C10 H12 N2 O3 S1'
_cod_database_code 8101557

loop_
_symmetry_equiv_pos_as_xyz
X,Y,Z
-X,-Y,-Z

loop_
_atom_site_aniso_label
_atom_site_aniso_U_11
_atom_site_aniso_U_22
_atom_site_aniso_U_33
_atom_site_aniso_U_23
_atom_site_aniso_U_13
_atom_site_aniso_U_12
S(1) 0.0535(2) 0.0450(2) 0.0545(2) -0.0007(2) 0.0153(2) -0.0156(2)
C(1) 0.0334(7) 0.0459(8) 0.0378(7) 0.0019(6) -0.0009(6) -0.0057(6)
C(2) 0.0377(7) 0.0383(8) 0.0444(8) 0.0033(6) 0.0033(6) -0.0040(6)
C(3) 0.076(1) 0.0416(9) 0.069(1) -0.0027(8) 0.029(1) -0.0029(8)
C(4) 0.0379(8) 0.0501(9) 0.0425(8) -0.0025(6) 0.0090(6) -0.0059(6)
C(5) 0.0365(8) 0.076(1) 0.0519(9) 0.0065(8) 0.0034(7) -0.0024(7)
C(6) 0.0489(9) 0.071(1) 0.0442(9) 0.0079(8) 0.0041(7) -0.0043(8)
C(7) 0.0440(8) 0.058(1) 0.0437(8) -0.0064(7) 0.0105(6) -0.0138(7)
C(8) 0.0362(8) 0.075(1) 0.0510(9) 0.0001(8) -0.0010(7) -0.0108(7)
C(9) 0.0435(8) 0.060(1) 0.0428(8) 0.0009(7) -0.0002(6) -0.0068(7)
C(10) 0.085(1) 0.077(1) 0.052(1) 0.0005(9) 0.022(1) -0.026(1)
N(1) 0.0424(7) 0.0487(8) 0.0506(7) -0.0006(6) 0.0121(6) -0.0055(6)
N(2) 0.0414(7) 0.0423(7) 0.0546(8) 0.0057(6) 0.0059(6) -0.0034(5)
O(1) 0.0514(7) 0.089(1) 0.0600(8) 0.0070(7) 0.0136(6) -0.0233(6)
O(2) 0.0640(8) 0.0466(7) 0.106(1) 0.0113(7) 0.0349(7) -0.0116(6)
O(3) 0.0616(7) 0.0424(6) 0.0727(8) -0.0015(5) 0.0174(6) 0.0005(5)

loop_
_atom_site_label
_atom_site_fract_x
_atom_site_fract_y
_atom_site_fract_z
_atom_site_U_iso_or_equiv
_atom_site_occupancy
_atom_site_thermal_displace_type
S(1) 0.06695(6) 0.66188(5) 0.18186(4) 0.0478 1.0000 Uani
C(1) 0.0667(2) 0.8769(2) 0.1830(1) 0.0385 1.0000 Uani
C(2) 0.2025(2) 0.9591(2) 0.1051(1) 0.0399 1.0000 Uani
C(3) 0.2492(3) 0.6040(2) 0.0551(2) 0.0573 1.0000 Uani
C(4) -0.2112(2) 0.8758(2) 0.3479(1) 0.0424 1.0000 Uani
C(5) -0.1593(2) 0.7867(2) 0.4585(2) 0.0524 1.0000 Uani
C(6) -0.3034(2) 0.7208(2) 0.5413(2) 0.0532 1.0000 Uani
C(7) -0.4994(2) 0.7489(2) 0.5130(2) 0.0461 1.0000 Uani
C(8) -0.5509(2) 0.8381(2) 0.4018(2) 0.0511 1.0000 Uani
C(9) -0.4074(2) 0.9008(2) 0.3189(2) 0.0481 1.0000 Uani
C(10) -0.6121(3) 0.6025(3) 0.7037(2) 0.0645 1.0000 Uani
N(1) -0.0668(2) 0.9535(2) 0.2654(1) 0.0460 1.0000 Uani
N(2) 0.2124(2) 1.1264(2) 0.1056(1) 0.0453 1.0000 Uani
O(1) -0.6549(2) 0.6960(2) 0.5888(1) 0.0605 1.0000 Uani
O(2) 0.3506(2) 1.1870(2) 0.0404(2) 0.0614 1.0000 Uani
O(3) 0.0876(2) 1.2193(1) 0.1707(1) 0.0564 1.0000 Uani
H(1) -0.0666 1.0770 0.2699 0.079(2) 1.0000 Uiso
H(2) 0.2993 0.8911 0.0448 0.079(2) 1.0000 Uiso
H(5) -0.0139 0.7704 0.4793 0.079(2) 1.0000 Uiso
H(6) -0.2651 0.6518 0.6223 0.079(2) 1.0000 Uiso
H(8) -0.6959 0.8564 0.3814 0.079(2) 1.0000 Uiso
H(9) -0.4449 0.9655 0.2363 0.079(2) 1.0000 Uiso
H(31) 0.2622 0.4807 0.0452 0.079(2) 1.0000 Uiso
H(32) 0.3817 0.6399 0.0748 0.079(2) 1.0000 Uiso
H(33) 0.2104 0.6579 -0.0303 0.079(2) 1.0000 Uiso
H(101) -0.7349 0.5695 0.7522 0.079(2) 1.0000 Uiso
H(102) -0.5378 0.6684 0.7635 0.079(2) 1.0000 Uiso
H(103) -0.5235 0.4980 0.6822 0.079(2) 1.0000 Uiso

loop_
_geom_bond_atom_site_label_1
_geom_bond_site_symmetry_1
_geom_bond_atom_site_label_2
_geom_bond_site_symmetry_2
_geom_bond_distance
_geom_bond_publ_flag
S1 . C1 . 1.745(2) yes
S1 . C3 . 1.787(2) yes
C1 . C2 . 1.385(2) yes
C1 . N1 . 1.330(2) yes
C2 . N2 . 1.366(2) yes
C2 . H2 . 1.015(1) yes
C3 . H31 . 1.005(2) yes
C3 . H32 . 1.005(2) yes
C3 . H33 . 1.010(2) yes
C4 . C5 . 1.377(2) yes
C4 . C9 . 1.380(2) yes
C4 . N1 . 1.432(2) yes
C5 . C6 . 1.390(2) yes
C5 . H5 . 1.019(2) yes
C6 . C7 . 1.378(2) yes
C6 . H6 . 1.023(2) yes
C7 . C8 . 1.382(2) yes
C7 . O1 . 1.366(2) yes
C8 . C9 . 1.376(2) yes
C8 . H8 . 1.016(2) yes
C9 . H9 . 1.019(2) yes
C10 . O1 . 1.417(2) yes
C10 . H101 . 0.998(2) yes
C10 . H102 . 1.015(2) yes
C10 . H103 . 1.017(2) yes
N1 . H1 . 1.005(1) yes
N2 . O2 . 1.247(2) yes
N2 . O3 . 1.259(2) yes

loop_
_cod_related_entry_id
_cod_related_entry_database
_cod_related_entry_code
1 ChemSpider 21183529
